data_2232037
loop_
_publ_author_name
'Strasser, Christoph E.'
'Cronje, Stephanie'
'Raubenheimer, Helgard G.'

_publ_section_title
;
 [Bis(4-methyl-1,3-thiazol-2-yl-\k<i>N</i>)methane]tricarbonyldichloridotungsten(II)
;
_journal_issue 10
_journal_name_full 'Acta Crystallographica Section E'
_journal_page_first m1460
_journal_paper_doi 10.1107/S1600536811038104
_journal_volume 67
_journal_year 2011
_chemical_formula_iupac '[W Cl2 (C9 H10 N2 S2) (C O)3]'
_chemical_formula_moiety 'C12 H10 Cl2 N2 O3 S2 W'
_chemical_formula_sum 'C12 H10 Cl2 N2 O3 S2 W'
_chemical_formula_weight 549.10
_chemical_name_common dichlorotricarbonyl[bis(4-methylthiazol-2-yl)methane]tungsten(II)
_chemical_name_systematic
;
[Bis(4-methyl-1,3-thiazol-2-yl-
\k<i>N</i>)methane]tricarbonyldichloridotungsten(II)
;
_space_group_IT_number 14
_symmetry_cell_setting monoclinic
_symmetry_space_group_name_Hall '-P 2ybc'
_symmetry_space_group_name_H-M 'P 1 21/c 1'
_atom_sites_solution_hydrogens geom
_atom_sites_solution_primary direct
_atom_sites_solution_secondary difmap
_audit_creation_method SHELXL97
_cell_angle_alpha 90.00
_cell_angle_beta 105.550(3)
_cell_angle_gamma 90.00
_cell_formula_units_Z 4
_cell_length_a 8.6876(17)
_cell_length_b 12.912(2)
_cell_length_c 14.851(3)
_cell_measurement_reflns_used 2900
_cell_measurement_temperature 100(2)
_cell_measurement_theta_max 26.436
_cell_measurement_theta_min 2.848
_cell_volume 1604.9(5)
_computing_cell_refinement '<i>SAINT</i> (Bruker, 2003)'
_computing_data_collection '<i>SMART</i> (Bruker, 2002)'
_computing_data_reduction '<i>SAINT</i> (Bruker, 2003)'
_computing_molecular_graphics '<i>X-SEED</i> (Barbour, 2001; Atwood & Barbour, 2003)'
_computing_publication_material '<i>X-SEED</i> (Barbour, 2001; Atwood & Barbour, 2003)'
_computing_structure_refinement '<i>SHELXL97</i> (Sheldrick, 2008)'
_computing_structure_solution '<i>SHELXS97</i> (Sheldrick, 2008)'
_diffrn_ambient_temperature 100(2)
_diffrn_measured_fraction_theta_full 0.993
_diffrn_measured_fraction_theta_max 0.993
_diffrn_measurement_device_type 'Bruker APEX CCD'
_diffrn_measurement_method \w--scans
_diffrn_radiation_monochromator graphite
_diffrn_radiation_source 'fine--focus sealed tube'
_diffrn_radiation_type MoK\a
_diffrn_radiation_wavelength 0.71073
_diffrn_reflns_av_R_equivalents 0.0371
_diffrn_reflns_av_sigmaI/netI 0.0448
_diffrn_reflns_limit_h_max 10
_diffrn_reflns_limit_h_min -9
_diffrn_reflns_limit_k_max 16
_diffrn_reflns_limit_k_min -14
_diffrn_reflns_limit_l_max 16
_diffrn_reflns_limit_l_min -18
_diffrn_reflns_number 9133
_diffrn_reflns_theta_full 26.51
_diffrn_reflns_theta_max 26.51
_diffrn_reflns_theta_min 2.12
_diffrn_standards_number 0
_exptl_absorpt_coefficient_mu 7.80
_exptl_absorpt_correction_T_max 0.772
_exptl_absorpt_correction_T_min 0.549
_exptl_absorpt_correction_type multi-scan
_exptl_absorpt_process_details '(<i>SADABS</i>; Bruker, 2002)'
_exptl_crystal_colour yellow
_exptl_crystal_density_diffrn 2.273
_exptl_crystal_density_method 'not measured'
_exptl_crystal_description prism
_exptl_crystal_F_000 1040
_exptl_crystal_size_max 0.13
_exptl_crystal_size_mid 0.13
_exptl_crystal_size_min 0.04
_refine_diff_density_max 3.923
_refine_diff_density_min -2.062
_refine_ls_extinction_method none
_refine_ls_goodness_of_fit_ref 1.067
_refine_ls_hydrogen_treatment constr
_refine_ls_matrix_type full
_refine_ls_number_parameters 201
_refine_ls_number_reflns 3310
_refine_ls_number_restraints 0
_refine_ls_restrained_S_all 1.067
_refine_ls_R_factor_all 0.0508
_refine_ls_R_factor_gt 0.0418
_refine_ls_shift/su_max 0.001
_refine_ls_shift/su_mean 0.000
_refine_ls_structure_factor_coef Fsqd
_refine_ls_weighting_details 'calc w=1/[\s^2^(Fo^2^)+(0.0410P)^2^+16.6008P] where P=(Fo^2^+2Fc^2^)/3'
_refine_ls_weighting_scheme calc
_refine_ls_wR_factor_gt 0.0955
_refine_ls_wR_factor_ref 0.0992
_reflns_number_gt 2843
_reflns_number_total 3310
_reflns_threshold_expression I>2\s(I)
_cod_data_source_file rk2300.cif
_cod_data_source_block I
_cod_original_sg_symbol_H-M 'P 21/c'
_cod_database_code 2232037
_cod_database_fobs_code 2232037

loop_
_symmetry_equiv_pos_as_xyz
'x, y, z'
'-x, y+1/2, -z+1/2'
'-x, -y, -z'
'x, -y-1/2, z-1/2'

loop_
_atom_site_type_symbol
_atom_site_label
_atom_site_fract_x
_atom_site_fract_y
_atom_site_fract_z
_atom_site_U_iso_or_equiv
_atom_site_adp_type
_atom_site_calc_flag
_atom_site_refinement_flags
_atom_site_occupancy
_atom_site_symmetry_multiplicity
W W1 0.71470(4) 0.28785(2) 0.11943(2) 0.01491(11) Uani d . 1 1
Cl Cl1 0.9818(2) 0.29333(15) 0.09055(14) 0.0206(4) Uani d . 1 1
S S1 0.9434(2) 0.05707(15) 0.36702(13) 0.0172(4) Uani d . 1 1
O O1 0.7129(7) 0.1221(5) -0.0344(4) 0.0299(15) Uani d . 1 1
N N1 0.7939(7) 0.1559(5) 0.2219(4) 0.0133(13) Uani d . 1 1
C C1 0.7098(10) 0.1829(7) 0.0212(6) 0.0224(18) Uani d . 1 1
Cl Cl2 0.5130(2) 0.28940(16) 0.21453(15) 0.0252(4) Uani d . 1 1
S S2 1.0291(3) 0.44059(16) 0.39914(14) 0.0211(4) Uani d . 1 1
O O2 0.3687(8) 0.2745(6) -0.0173(5) 0.0399(17) Uani d . 1 1
N N2 0.8330(7) 0.3872(5) 0.2453(4) 0.0133(13) Uani d . 1 1
C C2 0.4955(11) 0.2788(7) 0.0348(6) 0.0260(19) Uani d . 1 1
O O3 0.6745(7) 0.4803(4) -0.0140(4) 0.0226(13) Uani d . 1 1
C C3 0.6882(9) 0.4116(6) 0.0370(5) 0.0148(15) Uani d . 1 1
C C10 1.0349(9) 0.2488(6) 0.3165(6) 0.0171(16) Uani d . 1 1
H H10B 1.1001 0.2476 0.2710 0.020 Uiso calc R 1 1
H H10A 1.1078 0.2383 0.3796 0.020 Uiso calc R 1 1
C C11 0.9176(9) 0.1625(6) 0.2950(5) 0.0132(15) Uani d . 1 1
C C12 0.7790(9) -0.0001(6) 0.2943(5) 0.0171(16) Uani d . 1 1
H H12 0.7394 -0.0665 0.3044 0.020 Uiso calc R 1 1
C C13 0.7126(9) 0.0615(6) 0.2203(5) 0.0169(16) Uani d . 1 1
C C14 0.5711(9) 0.0317(6) 0.1437(6) 0.0202(17) Uani d . 1 1
H H14A 0.6049 0.0153 0.0874 0.030 Uiso calc R 1 1
H H14B 0.4949 0.0894 0.1304 0.030 Uiso calc R 1 1
H H14C 0.5200 -0.0291 0.1626 0.030 Uiso calc R 1 1
C C21 0.9561(9) 0.3533(6) 0.3128(5) 0.0143(15) Uani d . 1 1
C C22 0.8855(10) 0.5279(6) 0.3436(6) 0.0211(17) Uani d . 1 1
H H22 0.8738 0.5955 0.3663 0.025 Uiso calc R 1 1
C C23 0.7924(10) 0.4884(6) 0.2641(6) 0.0182(16) Uani d . 1 1
C C24 0.6582(10) 0.5456(6) 0.1992(6) 0.0202(17) Uani d . 1 1
H H24A 0.6305 0.6063 0.2313 0.030 Uiso calc R 1 1
H H24B 0.5650 0.5000 0.1797 0.030 Uiso calc R 1 1
H H24C 0.6911 0.5681 0.1441 0.030 Uiso calc R 1 1

loop_
_atom_site_aniso_label
_atom_site_aniso_U_11
_atom_site_aniso_U_22
_atom_site_aniso_U_33
_atom_site_aniso_U_12
_atom_site_aniso_U_13
_atom_site_aniso_U_23
W1 0.01665(17) 0.01210(17) 0.01458(17) 0.00270(13) 0.00174(11) -0.00111(12)
Cl1 0.0161(9) 0.0220(10) 0.0258(10) 0.0004(8) 0.0093(8) -0.0014(8)
S1 0.0171(9) 0.0187(10) 0.0165(9) 0.0016(8) 0.0059(7) 0.0038(7)
O1 0.032(4) 0.031(4) 0.031(3) -0.008(3) 0.016(3) -0.011(3)
N1 0.014(3) 0.011(3) 0.017(3) 0.001(2) 0.008(3) -0.003(2)
C1 0.021(4) 0.019(4) 0.029(5) -0.009(3) 0.011(4) -0.007(4)
Cl2 0.0244(10) 0.0221(10) 0.0326(11) -0.0001(8) 0.0137(9) -0.0007(9)
S2 0.0273(11) 0.0214(11) 0.0154(9) -0.0090(8) 0.0070(8) -0.0049(8)
O2 0.024(4) 0.048(5) 0.042(4) -0.002(3) -0.002(3) 0.010(3)
N2 0.014(3) 0.012(3) 0.016(3) 0.000(2) 0.009(3) -0.001(2)
C2 0.030(5) 0.030(5) 0.019(4) 0.000(4) 0.007(4) 0.003(4)
O3 0.024(3) 0.021(3) 0.025(3) 0.006(2) 0.010(3) 0.004(2)
C3 0.016(4) 0.014(4) 0.015(4) 0.008(3) 0.005(3) -0.003(3)
C10 0.014(4) 0.016(4) 0.020(4) 0.000(3) 0.003(3) 0.001(3)
C11 0.013(4) 0.012(4) 0.015(4) 0.003(3) 0.004(3) 0.001(3)
C12 0.019(4) 0.014(4) 0.022(4) 0.003(3) 0.011(3) -0.002(3)
C13 0.015(4) 0.016(4) 0.024(4) 0.000(3) 0.012(3) -0.005(3)
C14 0.017(4) 0.016(4) 0.028(4) -0.003(3) 0.007(3) -0.005(3)
C21 0.014(4) 0.012(4) 0.019(4) -0.004(3) 0.007(3) -0.004(3)
C22 0.031(5) 0.014(4) 0.022(4) -0.008(3) 0.015(4) -0.004(3)
C23 0.027(4) 0.012(4) 0.022(4) -0.003(3) 0.016(3) 0.001(3)
C24 0.026(4) 0.015(4) 0.023(4) 0.003(3) 0.013(3) -0.001(3)

loop_
_atom_type_symbol
_atom_type_description
_atom_type_scat_dispersion_real
_atom_type_scat_dispersion_imag
_atom_type_scat_source
C C 0.0033 0.0016 'International Tables Vol C Tables 4.2.6.8 and 6.1.1.4'
H H 0.0000 0.0000 'International Tables Vol C Tables 4.2.6.8 and 6.1.1.4'
N N 0.0061 0.0033 'International Tables Vol C Tables 4.2.6.8 and 6.1.1.4'
O O 0.0106 0.0060 'International Tables Vol C Tables 4.2.6.8 and 6.1.1.4'
S S 0.1246 0.1234 'International Tables Vol C Tables 4.2.6.8 and 6.1.1.4'
Cl Cl 0.1484 0.1585 'International Tables Vol C Tables 4.2.6.8 and 6.1.1.4'
W W -0.8490 6.8722 'International Tables Vol C Tables 4.2.6.8 and 6.1.1.4'

loop_
_geom_angle_atom_site_label_1
_geom_angle_atom_site_label_2
_geom_angle_atom_site_label_3
_geom_angle
_geom_angle_publ_flag
C1 W1 C2 70.5(4) no
C1 W1 C3 96.9(3) no
C2 W1 C3 74.0(3) no
C1 W1 N1 85.6(3) no
C2 W1 N1 116.6(3) no
C3 W1 N1 169.2(3) no
C1 W1 N2 155.0(3) no
C2 W1 N2 134.4(3) no
C3 W1 N2 90.3(3) no
N1 W1 N2 83.3(2) no
C1 W1 Cl1 74.2(2) no
C2 W1 Cl1 132.7(2) no
C3 W1 Cl1 80.2(2) no
N1 W1 Cl1 90.47(16) no
N2 W1 Cl1 83.58(16) no
C1 W1 Cl2 122.3(2) no
C2 W1 Cl2 70.3(3) no
C3 W1 Cl2 110.8(2) no
N1 W1 Cl2 76.20(16) no
N2 W1 Cl2 76.36(16) no
Cl1 W1 Cl2 156.98(7) no
C11 S1 C12 90.1(4) no
C11 N1 C13 111.6(6) no
C11 N1 W1 122.8(5) no
C13 N1 W1 125.4(5) no
O1 C1 W1 177.5(8) no
C21 S2 C22 89.8(4) no
C21 N2 C23 110.6(6) no
C21 N2 W1 122.0(5) no
C23 N2 W1 127.4(5) no
O2 C2 W1 177.8(8) no
O3 C3 W1 176.7(6) no
C11 C10 C21 112.6(6) no
C11 C10 H10B 109.1 no
C21 C10 H10B 109.1 no
C11 C10 H10A 109.1 no
C21 C10 H10A 109.1 no
H10B C10 H10A 107.8 no
N1 C11 C10 126.1(7) no
N1 C11 S1 114.1(6) no
C10 C11 S1 119.7(5) no
C13 C12 S1 111.1(6) no
C13 C12 H12 124.4 no
S1 C12 H12 124.4 no
C12 C13 N1 113.1(7) no
C12 C13 C14 123.7(7) no
N1 C13 C14 123.2(7) no
C13 C14 H14A 109.5 no
C13 C14 H14B 109.5 no
H14A C14 H14B 109.5 no
C13 C14 H14C 109.5 no
H14A C14 H14C 109.5 no
H14B C14 H14C 109.5 no
N2 C21 C10 126.1(7) no
N2 C21 S2 114.4(6) no
C10 C21 S2 119.5(6) no
C23 C22 S2 111.2(6) no
C23 C22 H22 124.4 no
S2 C22 H22 124.4 no
C22 C23 N2 113.9(7) no
C22 C23 C24 124.2(7) no
N2 C23 C24 121.8(7) no
C23 C24 H24A 109.5 no
C23 C24 H24B 109.5 no
H24A C24 H24B 109.5 no
C23 C24 H24C 109.5 no
H24A C24 H24C 109.5 no
H24B C24 H24C 109.5 no

loop_
_geom_bond_atom_site_label_1
_geom_bond_atom_site_label_2
_geom_bond_distance
_geom_bond_publ_flag
W1 C1 1.983(8) no
W1 C2 1.984(9) no
W1 C3 1.989(8) no
W1 N1 2.265(6) no
W1 N2 2.273(6) no
W1 Cl1 2.4708(19) no
W1 Cl2 2.528(2) no
S1 C11 1.708(7) no
S1 C12 1.710(8) no
O1 C1 1.145(10) no
N1 C11 1.310(9) no
N1 C13 1.405(10) no
S2 C21 1.698(7) no
S2 C22 1.720(9) no
O2 C2 1.165(11) no
N2 C21 1.328(10) no
N2 C23 1.402(10) no
O3 C3 1.151(9) no
C10 C11 1.487(11) no
C10 C21 1.506(11) no
C10 H10B 0.9900 no
C10 H10A 0.9900 no
C12 C13 1.354(11) no
C12 H12 0.9500 no
C13 C14 1.484(11) no
C14 H14A 0.9800 no
C14 H14B 0.9800 no
C14 H14C 0.9800 no
C22 C23 1.340(11) no
C22 H22 0.9500 no
C23 C24 1.493(11) no
C24 H24A 0.9800 no
C24 H24B 0.9800 no
C24 H24C 0.9800 no

loop_
_geom_hbond_atom_site_label_D
_geom_hbond_atom_site_label_H
_geom_hbond_atom_site_label_A
_geom_hbond_site_symmetry_A
_geom_hbond_distance_DH
_geom_hbond_distance_HA
_geom_hbond_distance_DA
_geom_hbond_angle_DHA
_geom_hbond_publ_flag
C10 H10A O2 4_666 0.99 2.38 3.280(10) 151.3 yes

loop_
_geom_torsion_atom_site_label_1
_geom_torsion_atom_site_label_2
_geom_torsion_atom_site_label_3
_geom_torsion_atom_site_label_4
_geom_torsion
_geom_torsion_publ_flag
C1 W1 N1 C11 130.7(6) no
C2 W1 N1 C11 -163.7(6) no
C3 W1 N1 C11 26.9(16) no
N2 W1 N1 C11 -26.9(6) no
Cl1 W1 N1 C11 56.6(5) no
Cl2 W1 N1 C11 -104.4(6) no
C1 W1 N1 C13 -54.4(6) no
C2 W1 N1 C13 11.1(7) no
C3 W1 N1 C13 -158.2(12) no
N2 W1 N1 C13 148.0(6) no
Cl1 W1 N1 C13 -128.6(5) no
Cl2 W1 N1 C13 70.4(5) no
C1 W1 N2 C21 -34.2(10) no
C2 W1 N2 C21 151.0(6) no
C3 W1 N2 C21 -141.4(6) no
N1 W1 N2 C21 29.9(6) no
Cl1 W1 N2 C21 -61.3(5) no
Cl2 W1 N2 C21 107.3(6) no
C1 W1 N2 C23 145.4(7) no
C2 W1 N2 C23 -29.4(8) no
C3 W1 N2 C23 38.2(6) no
N1 W1 N2 C23 -150.5(6) no
Cl1 W1 N2 C23 118.3(6) no
Cl2 W1 N2 C23 -73.1(6) no
C13 N1 C11 C10 176.7(7) no
W1 N1 C11 C10 -7.8(10) no
C13 N1 C11 S1 -0.7(8) no
W1 N1 C11 S1 174.8(3) no
C21 C10 C11 N1 51.6(10) no
C21 C10 C11 S1 -131.1(6) no
C12 S1 C11 N1 0.5(6) no
C12 S1 C11 C10 -177.1(6) no
C11 S1 C12 C13 -0.1(6) no
S1 C12 C13 N1 -0.2(8) no
S1 C12 C13 C14 178.2(6) no
C11 N1 C13 C12 0.6(9) no
W1 N1 C13 C12 -174.8(5) no
C11 N1 C13 C14 -177.8(7) no
W1 N1 C13 C14 6.8(10) no
C23 N2 C21 C10 -179.1(7) no
W1 N2 C21 C10 0.6(10) no
C23 N2 C21 S2 -1.0(8) no
W1 N2 C21 S2 178.7(3) no
C11 C10 C21 N2 -47.1(10) no
C11 C10 C21 S2 134.8(6) no
C22 S2 C21 N2 0.8(6) no
C22 S2 C21 C10 179.1(6) no
C21 S2 C22 C23 -0.5(6) no
S2 C22 C23 N2 0.0(9) no
S2 C22 C23 C24 -179.1(6) no
C21 N2 C23 C22 0.6(9) no
W1 N2 C23 C22 -179.1(5) no
C21 N2 C23 C24 179.7(7) no
W1 N2 C23 C24 0.0(10) no
